data_9000562
loop_
_publ_author_name
'Hazen, R. M.'

_publ_section_title
;Effects of temperature and pressure on the crystal structure of
 ferromagnesian olivine T = 900 deg C,P = 1 atm
;
_journal_name_full 'American Mineralogist'
_journal_page_first 286
_journal_page_last 295
_journal_volume 62
_journal_year 1977
_chemical_formula_structural 'Fe2 (Si O4)'
_chemical_formula_sum 'Fe2 O4 Si'
_chemical_name_mineral Fayalite
_space_group_IT_number 62
_symmetry_space_group_name_Hall '-P 2c 2ab'
_symmetry_space_group_name_H-M 'P b n m'
_cell_angle_alpha 90
_cell_angle_beta 90
_cell_angle_gamma 90
_cell_length_a 4.838
_cell_length_b 10.490
_cell_length_c 6.136
_cell_formula_units_Z 4
_cell_volume 311.406
_diffrn_ambient_pressure 100
_diffrn_ambient_temperature 1173.15
_exptl_crystal_density_diffrn 4.346
_cod_original_formula_sum 'Fe2 Si O4'
_cod_database_code 9000562

loop_
_symmetry_equiv_pos_as_xyz
x,y,z
x,y,1/2-z
-x,-y,1/2+z
1/2+x,1/2-y,1/2+z
1/2-x,1/2+y,1/2-z
1/2-x,1/2+y,z
1/2+x,1/2-y,-z
-x,-y,-z

loop_
_atom_site_label
_atom_site_fract_x
_atom_site_fract_y
_atom_site_fract_z
_atom_site_U_iso_or_equiv
Fe1 0.00000 0.00000 0.00000 0.03002
Fe2 0.99400 0.27990 0.25000 0.02140
Si 0.44500 0.09590 0.25000 0.01343
O1 0.81400 0.08820 0.25000 0.03344
O2 0.21000 0.45030 0.25000 0.01127
O3 0.28000 0.16150 0.04470 0.02330
